data_2300166
loop_
_publ_author_name
'Seredyuk, Maksym'
'Gaspar, Ana B.'
'Kusz, Joachim'
'Bednarek, Gabriela'
'G\"utlich, Philipp'

_publ_section_title
;
 Variable-temperature X-ray crystal structure determinations of
 {Fe[tren(6-Mepy)~3~]}(ClO~4~)~2~ and {Zn[tren(6-Mepy)~3~]}(ClO~4~)~2~
 compounds: correlation of the structural data with magnetic and
 M\"ossbauer spectroscopy data
;
_journal_issue 6
_journal_name_full 'Journal of Applied Crystallography'
_journal_page_first 1135
_journal_page_last 1145
_journal_paper_doi 10.1107/S0021889807048571
_journal_volume 40
_journal_year 2007
_chemical_formula_sum 'C27 H33 Cl2 Fe N7 O8'
_chemical_formula_weight 710.35
_chemical_name_systematic
;
 ?
;
_space_group_IT_number 14
_symmetry_cell_setting monoclinic
_symmetry_space_group_name_Hall '-P 2ybc'
_symmetry_space_group_name_H-M 'P 1 21/c 1'
_atom_sites_solution_hydrogens geom
_atom_sites_solution_primary direct
_atom_sites_solution_secondary difmap
_audit_creation_method SHELXL-97
_cell_angle_alpha 90.00
_cell_angle_beta 91.451(4)
_cell_angle_gamma 90.00
_cell_formula_units_Z 4
_cell_length_a 10.1952(4)
_cell_length_b 19.0901(7)
_cell_length_c 15.0429(6)
_cell_measurement_temperature 150(2)
_cell_volume 2926.8(2)
_computing_cell_refinement
;
CrysAlis RED, Oxford Diffraction Ltd.,
Version 1.171.29.2 (release 20-01-2006 CrysAlis171 .NET)
(compiled Jan 20 2006,12:36:28)
;
_computing_data_collection
;
CrysAlis CCD, Oxford Diffraction Ltd.,
Version 1.171.29.2 (release 20-01-2006 CrysAlis171 .NET)
(compiled Jan 20 2006,12:36:28)
;
_computing_data_reduction
;
CrysAlis RED, Oxford Diffraction Ltd.,
Version 1.171.29.2 (release 20-01-2006 CrysAlis171 .NET)
(compiled Jan 20 2006,12:36:28)
;
_computing_structure_refinement 'SHELXL-97 (Sheldrick, 1997)'
_computing_structure_solution 'SHELXS-97 (Sheldrick, 1990)'
_diffrn_ambient_temperature 150(2)
_diffrn_detector_area_resol_mean 16.0328
_diffrn_measured_fraction_theta_full 0.995
_diffrn_measured_fraction_theta_max 0.892
_diffrn_measurement_device_type KM4_CCD_Sapphire3
_diffrn_measurement_method \q-scan
_diffrn_radiation_monochromator graphite
_diffrn_radiation_source 'fine-focus sealed tube'
_diffrn_radiation_type MoK\a
_diffrn_radiation_wavelength 0.71073
_diffrn_reflns_av_R_equivalents 0.0190
_diffrn_reflns_av_sigmaI/netI 0.0305
_diffrn_reflns_limit_h_max 14
_diffrn_reflns_limit_h_min -15
_diffrn_reflns_limit_k_max 19
_diffrn_reflns_limit_k_min -29
_diffrn_reflns_limit_l_max 20
_diffrn_reflns_limit_l_min -22
_diffrn_reflns_number 27839
_diffrn_reflns_theta_full 25.00
_diffrn_reflns_theta_max 32.84
_diffrn_reflns_theta_min 2.91
_exptl_absorpt_coefficient_mu 0.762
_exptl_absorpt_correction_T_max 0.91796
_exptl_absorpt_correction_T_min 0.84713
_exptl_absorpt_correction_type multi-scan
_exptl_absorpt_process_details
;
CrysAlis RED, Oxford Diffraction Ltd.,
Version 1.171.29.2 (release 20-01-2006 CrysAlis171 .NET)
(compiled Jan 20 2006,12:36:28)
Empirical absorption correction using spherical harmonics,
implemented in SCALE3 ABSPACK scaling algorithm.
;
_exptl_crystal_colour 'dark red'
_exptl_crystal_density_diffrn 1.612
_exptl_crystal_density_method 'not measured'
_exptl_crystal_description polyhedron
_exptl_crystal_F_000 1472
_exptl_crystal_size_max 0.48
_exptl_crystal_size_mid 0.32
_exptl_crystal_size_min 0.12
_refine_diff_density_max 1.140
_refine_diff_density_min -1.087
_refine_ls_extinction_method none
_refine_ls_goodness_of_fit_ref 1.007
_refine_ls_hydrogen_treatment constr
_refine_ls_matrix_type full
_refine_ls_number_parameters 409
_refine_ls_number_reflns 9709
_refine_ls_number_restraints 0
_refine_ls_restrained_S_all 1.007
_refine_ls_R_factor_all 0.0569
_refine_ls_R_factor_gt 0.0380
_refine_ls_shift/su_max 0.001
_refine_ls_shift/su_mean 0.000
_refine_ls_structure_factor_coef Fsqd
_refine_ls_weighting_details 'calc w=1/[\s^2^(Fo^2^)+(0.0870P)^2^+0.0000P] where P=(Fo^2^+2Fc^2^)/3'
_refine_ls_weighting_scheme calc
_refine_ls_wR_factor_gt 0.1153
_refine_ls_wR_factor_ref 0.1229
_reflns_number_gt 7234
_reflns_number_total 9709
_reflns_threshold_expression >2sigma(I)
_cod_data_source_file aj5096.cif
_cod_data_source_block 1-Fe_150
_cod_original_sg_symbol_H-M 'P 21/c'
_cod_database_code 2300166

loop_
_symmetry_equiv_pos_as_xyz
'x, y, z'
'-x, y+1/2, -z+1/2'
'-x, -y, -z'
'x, -y-1/2, z-1/2'

loop_
_atom_site_type_symbol
_atom_site_label
_atom_site_fract_x
_atom_site_fract_y
_atom_site_fract_z
_atom_site_U_iso_or_equiv
_atom_site_adp_type
_atom_site_calc_flag
_atom_site_refinement_flags
_atom_site_occupancy
_atom_site_disorder_assembly
_atom_site_disorder_group
Fe Fe1 0.69008(2) 0.070773(10) 0.739033(14) 0.01446(6) Uani d . 1 . .
Cl Cl1 1.35921(4) 0.31745(2) 0.53970(3) 0.02509(9) Uani d . 1 . .
Cl Cl2 1.22219(4) -0.14755(2) 0.70110(3) 0.02915(10) Uani d . 1 . .
N N1 0.60068(13) 0.09047(7) 0.62512(9) 0.0192(3) Uani d . 1 . .
N N2 0.82469(13) 0.14081(7) 0.68851(9) 0.0187(3) Uani d . 1 . .
N N3 0.76266(12) 0.05587(7) 0.86830(9) 0.0175(2) Uani d . 1 . .
N N4 0.61365(13) 0.15259(7) 0.79528(9) 0.0174(2) Uani d . 1 . .
N N5 0.55447(12) 0.00673(7) 0.77522(8) 0.0172(2) Uani d . 1 . .
N N6 0.75687(13) -0.01963(6) 0.67739(8) 0.0167(2) Uani d . 1 . .
N N7 0.34922(15) 0.11184(7) 0.72486(10) 0.0246(3) Uani d . 1 . .
O O1 1.3302(2) 0.30807(9) 0.63146(11) 0.0574(5) Uani d . 1 . .
O O2 1.43906(15) 0.26009(7) 0.50966(10) 0.0407(4) Uani d . 1 . .
O O3 1.23818(16) 0.31940(8) 0.48798(12) 0.0462(4) Uani d . 1 . .
O O7 1.1616(2) -0.20778(8) 0.66404(11) 0.0637(6) Uani d . 1 . .
O O5 1.3103(3) -0.1212(2) 0.63961(13) 0.1371(16) Uani d . 1 . .
O O6 1.1270(2) -0.09737(13) 0.72128(18) 0.0951(9) Uani d . 1 . .
O O4 1.42616(16) 0.38216(7) 0.52783(13) 0.0468(4) Uani d . 1 . .
O O8 1.2934(2) -0.16168(11) 0.78202(12) 0.0615(5) Uani d . 1 . .
C C1 0.56084(16) -0.05585(8) 0.74523(11) 0.0208(3) Uani d . 1 . .
H H11 0.4990 -0.0905 0.7614 0.025 Uiso calc R 1 . .
C C2 0.66638(16) -0.07172(8) 0.68559(11) 0.0191(3) Uani d . 1 . .
C C3 0.67469(18) -0.13627(9) 0.64420(12) 0.0259(3) Uani d . 1 . .
H H13 0.6076 -0.1703 0.6509 0.031 Uiso calc R 1 . .
C C4 0.78217(19) -0.15046(9) 0.59295(12) 0.0283(4) Uani d . 1 . .
H H14 0.7904 -0.1941 0.5632 0.034 Uiso calc R 1 . .
C C5 0.87634(18) -0.09973(9) 0.58644(11) 0.0251(3) Uani d . 1 . .
H H15 0.9523 -0.1089 0.5530 0.030 Uiso calc R 1 . .
C C6 0.86298(16) -0.03423(8) 0.62822(10) 0.0204(3) Uani d . 1 . .
C C7 0.66109(17) 0.13228(8) 0.57336(11) 0.0227(3) Uani d . 1 . .
H H17 0.6265 0.1432 0.5158 0.027 Uiso calc R 1 . .
C C8 0.78403(17) 0.16240(8) 0.60578(11) 0.0215(3) Uani d . 1 . .
C C9 0.85260(19) 0.20883(9) 0.55362(13) 0.0288(4) Uani d . 1 . .
H H19 0.8205 0.2214 0.4960 0.035 Uiso calc R 1 . .
C C10 0.9688(2) 0.23644(10) 0.58744(14) 0.0333(4) Uani d . 1 . .
H H110 1.0190 0.2681 0.5535 0.040 Uiso calc R 1 . .
C C11 1.01018(18) 0.21669(9) 0.67207(14) 0.0298(4) Uani d . 1 . .
H H111 1.0889 0.2358 0.6970 0.036 Uiso calc R 1 . .
C C12 0.93768(16) 0.16889(8) 0.72159(12) 0.0224(3) Uani d . 1 . .
C C13 0.64544(16) 0.16261(8) 0.87728(11) 0.0215(3) Uani d . 1 . .
H H113 0.6195 0.2038 0.9076 0.026 Uiso calc R 1 . .
C C14 0.72226(15) 0.10886(8) 0.92182(11) 0.0202(3) Uani d . 1 . .
C C15 0.74386(16) 0.11118(9) 1.01316(11) 0.0245(3) Uani d . 1 . .
H H115 0.7163 0.1504 1.0467 0.029 Uiso calc R 1 . .
C C16 0.80602(17) 0.05546(10) 1.05428(11) 0.0265(3) Uani d . 1 . .
H H116 0.8227 0.0552 1.1167 0.032 Uiso calc R 1 . .
C C17 0.84330(16) -0.00003(10) 1.00172(11) 0.0248(3) Uani d . 1 . .
H H117 0.8827 -0.0400 1.0289 0.030 Uiso calc R 1 . .
C C18 0.82427(15) 0.00133(8) 0.90902(10) 0.0202(3) Uani d . 1 . .
C C19 0.52175(16) 0.20328(8) 0.75501(11) 0.0209(3) Uani d . 1 . .
H H119 0.5404 0.2089 0.6911 0.025 Uiso calc R 1 . .
H H219 0.5335 0.2494 0.7842 0.025 Uiso calc R 1 . .
C C20 0.37997(16) 0.17839(8) 0.76516(12) 0.0230(3) Uani d . 1 . .
H H120 0.3617 0.1754 0.8294 0.028 Uiso calc R 1 . .
H H220 0.3204 0.2142 0.7389 0.028 Uiso calc R 1 . .
C C21 0.44589(15) 0.02304(8) 0.83391(11) 0.0210(3) Uani d . 1 . .
H H121 0.4752 0.0583 0.8784 0.025 Uiso calc R 1 . .
H H221 0.4202 -0.0198 0.8661 0.025 Uiso calc R 1 . .
C C22 0.32615(16) 0.05166(9) 0.78062(13) 0.0245(3) Uani d . 1 . .
H H122 0.2907 0.0135 0.7425 0.029 Uiso calc R 1 . .
H H222 0.2575 0.0642 0.8232 0.029 Uiso calc R 1 . .
C C23 0.47264(17) 0.06338(9) 0.59376(11) 0.0238(3) Uani d . 1 . .
H H123 0.4650 0.0137 0.6118 0.029 Uiso calc R 1 . .
H H223 0.4685 0.0651 0.5280 0.029 Uiso calc R 1 . .
C C24 0.35589(17) 0.10448(9) 0.63011(12) 0.0257(3) Uani d . 1 . .
H H124 0.3571 0.1520 0.6038 0.031 Uiso calc R 1 . .
H H224 0.2742 0.0814 0.6085 0.031 Uiso calc R 1 . .
C C30 0.87626(17) -0.05792(9) 0.85548(12) 0.0246(3) Uani d . 1 . .
H H130 0.8029 -0.0844 0.8289 0.037 Uiso calc R 1 . .
H H230 0.9290 -0.0888 0.8941 0.037 Uiso calc R 1 . .
H H330 0.9310 -0.0394 0.8083 0.037 Uiso calc R 1 . .
C C31 0.97178(18) 0.01783(9) 0.62010(13) 0.0278(4) Uani d . 1 . .
H H131 0.9417 0.0571 0.5830 0.042 Uiso calc R 1 . .
H H231 1.0471 -0.0047 0.5927 0.042 Uiso calc R 1 . .
H H331 0.9977 0.0351 0.6793 0.042 Uiso calc R 1 . .
C C32 0.99094(17) 0.14725(9) 0.81075(13) 0.0274(4) Uani d . 1 . .
H H132 0.9374 0.1678 0.8572 0.041 Uiso calc R 1 . .
H H232 1.0817 0.1636 0.8181 0.041 Uiso calc R 1 . .
H H332 0.9887 0.0961 0.8155 0.041 Uiso calc R 1 . .

loop_
_atom_site_aniso_label
_atom_site_aniso_U_11
_atom_site_aniso_U_22
_atom_site_aniso_U_33
_atom_site_aniso_U_12
_atom_site_aniso_U_13
_atom_site_aniso_U_23
Fe1 0.01545(11) 0.01416(10) 0.01385(11) -0.00023(7) 0.00229(7) 0.00017(7)
Cl1 0.0304(2) 0.02076(18) 0.02448(19) -0.00191(14) 0.00800(15) 0.00194(14)
Cl2 0.0302(2) 0.0287(2) 0.0284(2) 0.00211(16) -0.00160(17) -0.00208(16)
N1 0.0215(6) 0.0190(6) 0.0171(6) 0.0004(5) 0.0009(5) -0.0005(5)
N2 0.0187(6) 0.0160(5) 0.0217(6) 0.0006(5) 0.0062(5) 0.0008(5)
N3 0.0150(6) 0.0207(6) 0.0168(6) -0.0022(5) 0.0009(5) 0.0006(5)
N4 0.0158(6) 0.0174(6) 0.0192(6) -0.0004(4) 0.0043(5) -0.0012(5)
N5 0.0156(6) 0.0184(6) 0.0175(6) -0.0002(4) 0.0015(5) 0.0030(5)
N6 0.0193(6) 0.0153(5) 0.0157(6) 0.0004(4) 0.0016(5) 0.0007(4)
N7 0.0270(7) 0.0218(6) 0.0248(7) -0.0017(5) 0.0004(6) 0.0030(5)
O1 0.0878(14) 0.0546(10) 0.0310(8) 0.0291(9) 0.0227(9) 0.0157(7)
O2 0.0431(9) 0.0297(7) 0.0503(9) 0.0045(6) 0.0207(7) -0.0007(6)
O3 0.0365(8) 0.0490(9) 0.0529(10) -0.0010(7) -0.0053(7) -0.0127(8)
O7 0.1189(18) 0.0340(8) 0.0382(9) -0.0292(10) 0.0033(10) -0.0091(7)
O5 0.136(2) 0.251(4) 0.0261(10) -0.136(3) 0.0177(13) -0.0150(16)
O6 0.0945(17) 0.0869(15) 0.1011(19) 0.0619(14) -0.0523(15) -0.0497(14)
O4 0.0445(9) 0.0275(7) 0.0687(12) -0.0104(6) 0.0075(8) 0.0049(7)
O8 0.0708(13) 0.0808(13) 0.0323(8) 0.0295(10) -0.0116(8) -0.0082(9)
C1 0.0190(7) 0.0198(7) 0.0236(8) -0.0023(5) 0.0007(6) 0.0026(6)
C2 0.0209(7) 0.0165(6) 0.0198(7) -0.0008(5) -0.0005(6) 0.0003(5)
C3 0.0292(9) 0.0184(7) 0.0301(9) -0.0026(6) 0.0000(7) -0.0039(6)
C4 0.0350(9) 0.0214(8) 0.0284(9) 0.0027(7) 0.0004(7) -0.0077(6)
C5 0.0305(9) 0.0232(8) 0.0219(8) 0.0051(6) 0.0056(6) -0.0030(6)
C6 0.0242(8) 0.0201(7) 0.0170(7) 0.0027(6) 0.0044(6) 0.0007(5)
C7 0.0280(8) 0.0228(7) 0.0175(7) 0.0030(6) 0.0032(6) 0.0018(6)
C8 0.0251(8) 0.0190(7) 0.0206(7) 0.0019(6) 0.0071(6) 0.0021(6)
C9 0.0364(10) 0.0242(8) 0.0263(8) 0.0003(7) 0.0119(7) 0.0068(7)
C10 0.0348(10) 0.0250(8) 0.0407(11) -0.0027(7) 0.0160(8) 0.0061(7)
C11 0.0248(8) 0.0249(8) 0.0400(10) -0.0052(7) 0.0085(7) 0.0021(7)
C12 0.0189(7) 0.0188(7) 0.0298(8) 0.0000(6) 0.0062(6) -0.0013(6)
C13 0.0207(7) 0.0215(7) 0.0224(8) -0.0014(6) 0.0044(6) -0.0049(6)
C14 0.0177(7) 0.0256(7) 0.0172(7) -0.0035(6) 0.0022(5) -0.0023(6)
C15 0.0202(8) 0.0355(9) 0.0178(7) -0.0043(6) 0.0026(6) -0.0045(6)
C16 0.0204(8) 0.0442(10) 0.0150(7) -0.0072(7) 0.0008(6) 0.0015(7)
C17 0.0187(7) 0.0340(9) 0.0217(8) -0.0037(6) -0.0006(6) 0.0065(6)
C18 0.0155(7) 0.0247(7) 0.0204(7) -0.0033(5) 0.0001(5) 0.0026(6)
C19 0.0200(7) 0.0166(6) 0.0261(8) 0.0019(5) 0.0033(6) 0.0009(6)
C20 0.0196(7) 0.0204(7) 0.0291(8) 0.0030(6) 0.0031(6) 0.0027(6)
C21 0.0192(7) 0.0224(7) 0.0219(8) -0.0001(6) 0.0067(6) 0.0034(6)
C22 0.0176(7) 0.0235(7) 0.0327(9) -0.0009(6) 0.0054(6) 0.0049(6)
C23 0.0262(8) 0.0261(8) 0.0188(7) -0.0023(6) -0.0052(6) -0.0008(6)
C24 0.0215(8) 0.0287(8) 0.0265(8) -0.0016(6) -0.0057(6) 0.0025(7)
C30 0.0250(8) 0.0235(7) 0.0251(8) 0.0039(6) -0.0026(6) 0.0027(6)
C31 0.0278(9) 0.0204(7) 0.0360(10) 0.0011(6) 0.0150(7) -0.0008(7)
C32 0.0196(8) 0.0288(8) 0.0337(9) -0.0051(6) -0.0009(7) 0.0017(7)

loop_
_atom_type_symbol
_atom_type_description
_atom_type_scat_dispersion_real
_atom_type_scat_dispersion_imag
_atom_type_scat_source
C C 0.0033 0.0016 'International Tables Vol C Tables 4.2.6.8 and 6.1.1.4'
H H 0.0000 0.0000 'International Tables Vol C Tables 4.2.6.8 and 6.1.1.4'
N N 0.0061 0.0033 'International Tables Vol C Tables 4.2.6.8 and 6.1.1.4'
O O 0.0106 0.0060 'International Tables Vol C Tables 4.2.6.8 and 6.1.1.4'
Cl Cl 0.1484 0.1585 'International Tables Vol C Tables 4.2.6.8 and 6.1.1.4'
Fe Fe 0.3463 0.8444 'International Tables Vol C Tables 4.2.6.8 and 6.1.1.4'

loop_
_geom_angle_atom_site_label_1
_geom_angle_atom_site_label_2
_geom_angle_atom_site_label_3
_geom_angle_site_symmetry_1
_geom_angle_site_symmetry_3
_geom_angle
_geom_angle_publ_flag
N5 Fe1 N4 . . 95.04(5) ?
N5 Fe1 N1 . . 92.72(6) ?
N4 Fe1 N1 . . 92.51(6) ?
N5 Fe1 N2 . . 174.27(5) ?
N4 Fe1 N2 . . 85.30(5) ?
N1 Fe1 N2 . . 81.55(6) ?
N5 Fe1 N6 . . 81.12(5) ?
N4 Fe1 N6 . . 175.51(5) ?
N1 Fe1 N6 . . 85.39(5) ?
N2 Fe1 N6 . . 98.29(5) ?
N5 Fe1 N3 . . 83.72(5) ?
N4 Fe1 N3 . . 80.82(5) ?
N1 Fe1 N3 . . 172.10(5) ?
N2 Fe1 N3 . . 101.97(5) ?
N6 Fe1 N3 . . 100.96(5) ?
O4 Cl1 O1 . . 109.95(12) ?
O4 Cl1 O3 . . 108.42(10) ?
O1 Cl1 O3 . . 109.18(12) ?
O4 Cl1 O2 . . 110.04(9) ?
O1 Cl1 O2 . . 109.83(9) ?
O3 Cl1 O2 . . 109.40(9) ?
O5 Cl2 O6 . . 110.9(2) ?
O5 Cl2 O7 . . 108.27(14) ?
O6 Cl2 O7 . . 110.08(15) ?
O5 Cl2 O8 . . 108.09(15) ?
O6 Cl2 O8 . . 106.51(12) ?
O7 Cl2 O8 . . 112.98(12) ?
C7 N1 C23 . . 117.39(14) ?
C7 N1 Fe1 . . 115.51(11) ?
C23 N1 Fe1 . . 127.10(11) ?
C12 N2 C8 . . 116.83(14) ?
C12 N2 Fe1 . . 133.26(11) ?
C8 N2 Fe1 . . 109.89(11) ?
C18 N3 C14 . . 116.55(14) ?
C18 N3 Fe1 . . 132.62(11) ?
C14 N3 Fe1 . . 110.16(10) ?
C13 N4 C19 . . 116.24(13) ?
C13 N4 Fe1 . . 116.33(11) ?
C19 N4 Fe1 . . 127.42(10) ?
C1 N5 C21 . . 117.14(13) ?
C1 N5 Fe1 . . 116.62(11) ?
C21 N5 Fe1 . . 126.24(10) ?
C6 N6 C2 . . 116.79(13) ?
C6 N6 Fe1 . . 133.50(11) ?
C2 N6 Fe1 . . 109.54(10) ?
C24 N7 C20 . . 119.30(14) ?
C24 N7 C22 . . 120.73(14) ?
C20 N7 C22 . . 119.62(15) ?
N5 C1 C2 . . 117.27(14) ?
N5 C1 H11 . . 121.4 ?
C2 C1 H11 . . 121.4 ?
N6 C2 C3 . . 123.99(15) ?
N6 C2 C1 . . 114.70(13) ?
C3 C2 C1 . . 121.26(15) ?
C4 C3 C2 . . 118.92(16) ?
C4 C3 H13 . . 120.5 ?
C2 C3 H13 . . 120.5 ?
C5 C4 C3 . . 117.94(15) ?
C5 C4 H14 . . 121.0 ?
C3 C4 H14 . . 121.0 ?
C4 C5 C6 . . 121.37(16) ?
C4 C5 H15 . . 119.3 ?
C6 C5 H15 . . 119.3 ?
N6 C6 C5 . . 120.94(15) ?
N6 C6 C31 . . 120.77(14) ?
C5 C6 C31 . . 118.24(15) ?
N1 C7 C8 . . 117.78(15) ?
N1 C7 H17 . . 121.1 ?
C8 C7 H17 . . 121.1 ?
N2 C8 C9 . . 124.31(16) ?
N2 C8 C7 . . 115.22(14) ?
C9 C8 C7 . . 120.47(16) ?
C10 C9 C8 . . 118.42(18) ?
C10 C9 H19 . . 120.8 ?
C8 C9 H19 . . 120.8 ?
C9 C10 C11 . . 118.25(16) ?
C9 C10 H110 . . 120.9 ?
C11 C10 H110 . . 120.9 ?
C10 C11 C12 . . 120.95(17) ?
C10 C11 H111 . . 119.5 ?
C12 C11 H111 . . 119.5 ?
N2 C12 C11 . . 121.20(16) ?
N2 C12 C32 . . 120.50(14) ?
C11 C12 C32 . . 118.25(16) ?
N4 C13 C14 . . 117.45(14) ?
N4 C13 H113 . . 121.3 ?
C14 C13 H113 . . 121.3 ?
N3 C14 C15 . . 124.48(15) ?
N3 C14 C13 . . 114.92(14) ?
C15 C14 C13 . . 120.49(15) ?
C16 C15 C14 . . 118.70(16) ?
C16 C15 H115 . . 120.7 ?
C14 C15 H115 . . 120.7 ?
C15 C16 C17 . . 117.75(15) ?
C15 C16 H116 . . 121.1 ?
C17 C16 H116 . . 121.1 ?
C16 C17 C18 . . 121.44(16) ?
C16 C17 H117 . . 119.3 ?
C18 C17 H117 . . 119.3 ?
N3 C18 C17 . . 120.97(15) ?
N3 C18 C30 . . 120.34(14) ?
C17 C18 C30 . . 118.67(15) ?
N4 C19 C20 . . 110.38(13) ?
N4 C19 H119 . . 109.6 ?
C20 C19 H119 . . 109.6 ?
N4 C19 H219 . . 109.6 ?
C20 C19 H219 . . 109.6 ?
H119 C19 H219 . . 108.1 ?
N7 C20 C19 . . 115.32(14) ?
N7 C20 H120 . . 108.4 ?
C19 C20 H120 . . 108.4 ?
N7 C20 H220 . . 108.4 ?
C19 C20 H220 . . 108.4 ?
H120 C20 H220 . . 107.5 ?
N5 C21 C22 . . 111.20(13) ?
N5 C21 H121 . . 109.4 ?
C22 C21 H121 . . 109.4 ?
N5 C21 H221 . . 109.4 ?
C22 C21 H221 . . 109.4 ?
H121 C21 H221 . . 108.0 ?
N7 C22 C21 . . 116.41(14) ?
N7 C22 H122 . . 108.2 ?
C21 C22 H122 . . 108.2 ?
N7 C22 H222 . . 108.2 ?
C21 C22 H222 . . 108.2 ?
H122 C22 H222 . . 107.3 ?
N1 C23 C24 . . 113.28(13) ?
N1 C23 H123 . . 108.9 ?
C24 C23 H123 . . 108.9 ?
N1 C23 H223 . . 108.9 ?
C24 C23 H223 . . 108.9 ?
H123 C23 H223 . . 107.7 ?
N7 C24 C23 . . 117.36(14) ?
N7 C24 H124 . . 108.0 ?
C23 C24 H124 . . 108.0 ?
N7 C24 H224 . . 108.0 ?
C23 C24 H224 . . 108.0 ?
H124 C24 H224 . . 107.2 ?
C18 C30 H130 . . 109.5 ?
C18 C30 H230 . . 109.5 ?
H130 C30 H230 . . 109.5 ?
C18 C30 H330 . . 109.5 ?
H130 C30 H330 . . 109.5 ?
H230 C30 H330 . . 109.5 ?
C6 C31 H131 . . 109.5 ?
C6 C31 H231 . . 109.5 ?
H131 C31 H231 . . 109.5 ?
C6 C31 H331 . . 109.5 ?
H131 C31 H331 . . 109.5 ?
H231 C31 H331 . . 109.5 ?
C12 C32 H132 . . 109.5 ?
C12 C32 H232 . . 109.5 ?
H132 C32 H232 . . 109.5 ?
C12 C32 H332 . . 109.5 ?
H132 C32 H332 . . 109.5 ?
H232 C32 H332 . . 109.5 ?

loop_
_geom_bond_atom_site_label_1
_geom_bond_atom_site_label_2
_geom_bond_site_symmetry_2
_geom_bond_distance
_geom_bond_publ_flag
Fe1 N5 . 1.9341(13) ?
Fe1 N4 . 1.9483(13) ?
Fe1 N1 . 1.9570(13) ?
Fe1 N2 . 2.0740(13) ?
Fe1 N6 . 2.0819(13) ?
Fe1 N3 . 2.0825(13) ?
Cl1 O4 . 1.4248(14) ?
Cl1 O1 . 1.4303(16) ?
Cl1 O3 . 1.4425(17) ?
Cl1 O2 . 1.4438(14) ?
Cl2 O5 . 1.399(2) ?
Cl2 O6 . 1.402(2) ?
Cl2 O7 . 1.4132(16) ?
Cl2 O8 . 1.4271(17) ?
N1 C7 . 1.283(2) ?
N1 C23 . 1.471(2) ?
N2 C12 . 1.354(2) ?
N2 C8 . 1.365(2) ?
N3 C18 . 1.354(2) ?
N3 C14 . 1.363(2) ?
N4 C13 . 1.282(2) ?
N4 C19 . 1.467(2) ?
N5 C1 . 1.279(2) ?
N5 C21 . 1.467(2) ?
N6 C6 . 1.3548(19) ?
N6 C2 . 1.3641(19) ?
N7 C24 . 1.436(2) ?
N7 C20 . 1.439(2) ?
N7 C22 . 1.445(2) ?
C1 C2 . 1.450(2) ?
C1 H11 . 0.9500 ?
C2 C3 . 1.384(2) ?
C3 C4 . 1.382(3) ?
C3 H13 . 0.9500 ?
C4 C5 . 1.369(3) ?
C4 H14 . 0.9500 ?
C5 C6 . 1.408(2) ?
C5 H15 . 0.9500 ?
C6 C31 . 1.497(2) ?
C7 C8 . 1.452(2) ?
C7 H17 . 0.9500 ?
C8 C9 . 1.385(2) ?
C9 C10 . 1.382(3) ?
C9 H19 . 0.9500 ?
C10 C11 . 1.383(3) ?
C10 H110 . 0.9500 ?
C11 C12 . 1.401(2) ?
C11 H111 . 0.9500 ?
C12 C32 . 1.493(3) ?
C13 C14 . 1.445(2) ?
C13 H113 . 0.9500 ?
C14 C15 . 1.387(2) ?
C15 C16 . 1.377(3) ?
C15 H115 . 0.9500 ?
C16 C17 . 1.381(3) ?
C16 H116 . 0.9500 ?
C17 C18 . 1.403(2) ?
C17 H117 . 0.9500 ?
C18 C30 . 1.494(2) ?
C19 C20 . 1.533(2) ?
C19 H119 . 0.9900 ?
C19 H219 . 0.9900 ?
C20 H120 . 0.9900 ?
C20 H220 . 0.9900 ?
C21 C22 . 1.543(2) ?
C21 H121 . 0.9900 ?
C21 H221 . 0.9900 ?
C22 H122 . 0.9900 ?
C22 H222 . 0.9900 ?
C23 C24 . 1.538(2) ?
C23 H123 . 0.9900 ?
C23 H223 . 0.9900 ?
C24 H124 . 0.9900 ?
C24 H224 . 0.9900 ?
C30 H130 . 0.9800 ?
C30 H230 . 0.9800 ?
C30 H330 . 0.9800 ?
C31 H131 . 0.9800 ?
C31 H231 . 0.9800 ?
C31 H331 . 0.9800 ?
C32 H132 . 0.9800 ?
C32 H232 . 0.9800 ?
C32 H332 . 0.9800 ?
